data_2213068
loop_
_publ_author_name
'Ng, Seik Weng'

_publ_section_title
;\m-Hydrogenarsenato-\k^2^<i>O</i>:<i>O</i>'-di-\m-oxido-\k^4^<i>O</i>:<i>O</i>'-bis[(2,2'-bipyridine-\k^2^<i>N</i>,<i>N</i>')vanadium(V)]
 dihydrate
;
_journal_coeditor_code XU2220
_journal_issue 4
_journal_name_full 'Acta Crystallographica Section E'
_journal_page_first m1109
_journal_page_last m1110
_journal_paper_doi 10.1107/S160053680701241X
_journal_volume 63
_journal_year 2007
_chemical_formula_iupac '[V2 (H As O4) O4 (C10 H8 N2)2], 2H2 O'
_chemical_formula_moiety 'C20 H17 As N4 O8 V2, 2(H2 O)'
_chemical_formula_sum 'C20 H21 As N4 O10 V2'
_chemical_formula_weight 654.21
_chemical_name_systematic
;
\m-Hydrogenarsenato-\k^2^O:O'-di-\m-oxo-\k^2^O:O'-bis[(2,2'-bipyridine-
\k^2^N,N')vanadium(V)] dihydrate
;
_space_group_IT_number 15
_symmetry_cell_setting monoclinic
_symmetry_space_group_name_Hall '-C 2yc'
_symmetry_space_group_name_H-M 'C 1 2/c 1'
_atom_sites_solution_hydrogens geom
_atom_sites_solution_primary direct
_atom_sites_solution_secondary difmap
_audit_creation_method SHELXL-97
_cell_angle_alpha 90.00
_cell_angle_beta 103.857(7)
_cell_angle_gamma 90.00
_cell_formula_units_Z 4
_cell_length_a 13.867(3)
_cell_length_b 22.351(2)
_cell_length_c 9.252(5)
_cell_measurement_reflns_used 6142
_cell_measurement_temperature 293(2)
_cell_measurement_theta_max 28.3
_cell_measurement_theta_min 2.5
_cell_volume 2784.1(16)
_computing_cell_refinement CrystalClear
_computing_data_collection 'CrystalClear (Rigaku, 2000)'
_computing_data_reduction CrystalClear
_computing_molecular_graphics 'X-SEED (Barbour, 2001)'
_computing_publication_material 'publCIF (Westrip, 2007)'
_computing_structure_refinement 'SHELXL97 (Sheldrick, 1997)'
_computing_structure_solution 'atomic coordinates from published structure'
_diffrn_ambient_temperature 295(2)
_diffrn_measured_fraction_theta_full 1.00
_diffrn_measured_fraction_theta_max 1.00
_diffrn_measurement_device_type 'Rigaku Mercury'
_diffrn_measurement_method \w
_diffrn_radiation_monochromator graphite
_diffrn_radiation_source 'large-focus sealed tube'
_diffrn_radiation_type MoK\a
_diffrn_radiation_wavelength 0.71073
_diffrn_reflns_av_R_equivalents 0.0255
_diffrn_reflns_av_sigmaI/netI 0.0226
_diffrn_reflns_limit_h_max 17
_diffrn_reflns_limit_h_min -18
_diffrn_reflns_limit_k_max 29
_diffrn_reflns_limit_k_min -27
_diffrn_reflns_limit_l_max 12
_diffrn_reflns_limit_l_min -8
_diffrn_reflns_number 10588
_diffrn_reflns_theta_full 27.5
_diffrn_reflns_theta_max 27.50
_diffrn_reflns_theta_min 2.57
_diffrn_standards_decay_% 0
_diffrn_standards_interval_count 0
_diffrn_standards_interval_time 0
_diffrn_standards_number 0
_exptl_absorpt_coefficient_mu 1.906
_exptl_absorpt_correction_T_max 0.927
_exptl_absorpt_correction_T_min 0.331
_exptl_absorpt_correction_type multi-scan
_exptl_absorpt_process_details 'Jacobson (1998)'
_exptl_crystal_colour Yellow
_exptl_crystal_density_diffrn 1.561
_exptl_crystal_density_method 'not measured'
_exptl_crystal_description Prism
_exptl_crystal_F_000 1312
_exptl_crystal_size_max 0.80
_exptl_crystal_size_mid 0.50
_exptl_crystal_size_min 0.04
_refine_diff_density_max 0.83
_refine_diff_density_min -0.49
_refine_ls_extinction_method none
_refine_ls_goodness_of_fit_ref 1.13
_refine_ls_hydrogen_treatment constr
_refine_ls_matrix_type full
_refine_ls_number_parameters 178
_refine_ls_number_reflns 3181
_refine_ls_number_restraints 0
_refine_ls_restrained_S_all 1.13
_refine_ls_R_factor_all 0.052
_refine_ls_R_factor_gt 0.047
_refine_ls_shift/su_max 0.001
_refine_ls_shift/su_mean 0.000
_refine_ls_structure_factor_coef Fsqd
_refine_ls_weighting_details 'calc w=1/[\s^2^(Fo^2^)+(0.0971P)^2^+1.5523P] where P=(Fo^2^+2Fc^2^)/3'
_refine_ls_weighting_scheme calc
_refine_ls_wR_factor_gt 0.149
_refine_ls_wR_factor_ref 0.153
_reflns_number_gt 2919
_reflns_number_total 3181
_reflns_threshold_expression I>2\s(I)
_cod_data_source_file xu2220.cif
_cod_data_source_block I
_cod_depositor_comments
;
The following automatic conversions were performed:
'_symmetry_cell_setting' value 'Monoclinic' changed to 'monoclinic'
according to '/home/saulius/struct/CIF-dictionaries/cif_core.dic'
dictionary named 'cif_core.dic' version 2.4.1 from 2010-06-29.

Automatic conversion script
Id: cif_fix_enum 1527 2010-12-29 10:47:43Z saulius 

The following automatic conversions were performed:

'_symmetry_cell_setting' value 'Monoclinic' changed to 'monoclinic'
according to /home/saulius/struct/CIF-dictionaries/cif_core.dic
dictionary named 'cif_core.dic' version 2.4.1 from 2010-06-29.

Automatic conversion script
Id: cif_fix_values 1715 2011-07-08 13:25:40Z adriana 
;
_cod_original_sg_symbol_H-M 'C 2/c'
_cod_database_code 2213068
_cod_database_fobs_code 2213068

loop_
_symmetry_equiv_pos_as_xyz
'x, y, z'
'-x, y, -z+1/2'
'x+1/2, y+1/2, z'
'-x+1/2, y+1/2, -z+1/2'
'-x, -y, -z'
'x, -y, z-1/2'
'-x+1/2, -y+1/2, -z'
'x+1/2, -y+1/2, z-1/2'

loop_
_atom_site_type_symbol
_atom_site_label
_atom_site_fract_x
_atom_site_fract_y
_atom_site_fract_z
_atom_site_U_iso_or_equiv
_atom_site_adp_type
_atom_site_calc_flag
_atom_site_refinement_flags
_atom_site_occupancy
As As1 0.0000 0.047237(19) 0.2500 0.0517(2) Uani d S 1
V V1 0.11550(4) 0.17201(2) 0.25462(5) 0.03721(18) Uani d . 1
O O1 0.2324(2) 0.16948(12) 0.3341(3) 0.0603(7) Uani d . 1
O O2 0.05507(18) 0.18326(11) 0.3856(2) 0.0470(5) Uani d . 1
O O3 0.09100(17) 0.08891(9) 0.2109(3) 0.0459(5) Uani d . 1
O O4 0.0477(3) 0.00520(17) 0.3979(5) 0.1034(14) Uani d . 1
H H4o 0.0039 0.0004 0.4489 0.124 Uiso d P 0.50
O O1w 0.2554(6) 0.0061(4) 0.5329(11) 0.124(4) Uani d P 0.553(9)
H H1w1 0.1918 0.0028 0.5010 0.149 Uiso d P 0.553(9)
H H1w2 0.2721 -0.0156 0.6112 0.149 Uiso d P 0.553(9)
O O2w 0.3339(8) -0.0581(5) 0.7853(14) 0.123(4) Uani d P 0.447(9)
H H2w1 0.3012 -0.0902 0.7941 0.147 Uiso d P 0.447(9)
H H2w2 0.3361 -0.0359 0.8610 0.147 Uiso d P 0.447(9)
N N1 0.1195(2) 0.26523(12) 0.2119(3) 0.0454(6) Uani d . 1
N N2 0.12182(19) 0.18123(12) 0.0200(3) 0.0409(5) Uani d . 1
C C1 0.1245(3) 0.30517(17) 0.3225(5) 0.0621(10) Uani d . 1
H H1 0.1253 0.2914 0.4177 0.074 Uiso calc R 1
C C2 0.1283(4) 0.3659(2) 0.2985(7) 0.0837(14) Uani d . 1
H H2 0.1339 0.3927 0.3771 0.100 Uiso calc R 1
C C3 0.1239(4) 0.3861(2) 0.1589(7) 0.0908(16) Uani d . 1
H H3 0.1229 0.4270 0.1398 0.109 Uiso calc R 1
C C4 0.1207(3) 0.34524(19) 0.0442(6) 0.0726(12) Uani d . 1
H H4 0.1189 0.3585 -0.0517 0.087 Uiso calc R 1
C C5 0.1204(2) 0.28491(15) 0.0744(4) 0.0482(7) Uani d . 1
C C6 0.1224(2) 0.23723(16) -0.0339(3) 0.0441(7) Uani d . 1
C C7 0.1268(3) 0.2471(2) -0.1801(4) 0.0599(10) Uani d . 1
H H7 0.1278 0.2859 -0.2158 0.072 Uiso calc R 1
C C8 0.1296(3) 0.1992(3) -0.2716(4) 0.0732(13) Uani d . 1
H H8 0.1345 0.2051 -0.3691 0.088 Uiso calc R 1
C C9 0.1252(3) 0.1437(2) -0.2185(4) 0.0681(12) Uani d . 1
H H9 0.1240 0.1108 -0.2807 0.082 Uiso calc R 1
C C10 0.1225(3) 0.13518(18) -0.0709(4) 0.0546(8) Uani d . 1
H H10 0.1211 0.0964 -0.0347 0.065 Uiso calc R 1

loop_
_atom_site_aniso_label
_atom_site_aniso_U_11
_atom_site_aniso_U_22
_atom_site_aniso_U_33
_atom_site_aniso_U_12
_atom_site_aniso_U_13
_atom_site_aniso_U_23
As1 0.0730(4) 0.0292(3) 0.0655(4) 0.000 0.0417(3) 0.000
V1 0.0491(3) 0.0381(3) 0.0259(3) -0.00343(19) 0.0119(2) 0.00240(16)
O1 0.0559(15) 0.0642(17) 0.0577(15) -0.0068(11) 0.0071(11) 0.0121(12)
O2 0.0649(14) 0.0522(13) 0.0271(10) -0.0066(10) 0.0169(9) -0.0014(8)
O3 0.0575(12) 0.0347(11) 0.0525(13) 0.0018(9) 0.0268(10) 0.0026(9)
O4 0.118(3) 0.095(3) 0.123(3) 0.052(2) 0.078(2) 0.072(2)
O1w 0.112(6) 0.087(5) 0.151(8) -0.028(4) -0.014(5) 0.004(5)
O2w 0.115(8) 0.117(8) 0.142(9) -0.071(6) 0.042(6) -0.006(6)
N1 0.0555(15) 0.0394(13) 0.0430(14) -0.0079(11) 0.0150(11) -0.0003(10)
N2 0.0449(13) 0.0498(14) 0.0314(12) -0.0068(10) 0.0156(10) 0.0006(10)
C1 0.079(3) 0.050(2) 0.061(2) -0.0144(18) 0.0245(18) -0.0140(16)
C2 0.104(3) 0.048(2) 0.107(4) -0.020(2) 0.043(3) -0.026(2)
C3 0.107(4) 0.040(2) 0.127(5) -0.009(2) 0.031(3) 0.003(2)
C4 0.081(3) 0.055(2) 0.080(3) -0.008(2) 0.017(2) 0.026(2)
C5 0.0439(15) 0.0489(18) 0.0517(18) -0.0086(13) 0.0113(13) 0.0117(14)
C6 0.0370(13) 0.0604(19) 0.0345(14) -0.0106(13) 0.0076(11) 0.0095(13)
C7 0.0481(17) 0.091(3) 0.0387(17) -0.0173(18) 0.0062(13) 0.0195(17)
C8 0.059(2) 0.135(4) 0.0265(15) -0.023(2) 0.0114(14) 0.004(2)
C9 0.066(2) 0.102(3) 0.0413(18) -0.020(2) 0.0231(16) -0.025(2)
C10 0.0593(19) 0.066(2) 0.0442(17) -0.0071(16) 0.0233(14) -0.0121(15)

loop_
_atom_type_symbol
_atom_type_description
_atom_type_scat_dispersion_real
_atom_type_scat_dispersion_imag
_atom_type_scat_source
C C 0.0033 0.0016 'International Tables Vol C Tables 4.2.6.8 and 6.1.1.4'
H H 0.0000 0.0000 'International Tables Vol C Tables 4.2.6.8 and 6.1.1.4'
N N 0.0061 0.0033 'International Tables Vol C Tables 4.2.6.8 and 6.1.1.4'
O O 0.0106 0.0060 'International Tables Vol C Tables 4.2.6.8 and 6.1.1.4'
V V 0.3005 0.5294 'International Tables Vol C Tables 4.2.6.8 and 6.1.1.4'
As As 0.0499 2.0058 'International Tables Vol C Tables 4.2.6.8 and 6.1.1.4'

loop_
_geom_angle_atom_site_label_1
_geom_angle_atom_site_label_2
_geom_angle_atom_site_label_3
_geom_angle_site_symmetry_1
_geom_angle_site_symmetry_3
_geom_angle
O4 As1 O4 2 . 111.1(3)
O4 As1 O3 2 2 108.67(16)
O4 As1 O3 . 2 107.96(14)
O4 As1 O3 2 . 107.96(14)
O4 As1 O3 . . 108.67(16)
O3 As1 O3 2 . 112.49(15)
O1 V1 O2 . . 107.59(14)
O1 V1 O3 . . 99.81(12)
O2 V1 O3 . . 101.98(11)
O1 V1 N1 . . 92.93(12)
O2 V1 N1 . . 91.60(12)
O3 V1 N1 . . 157.49(11)
O1 V1 N2 . . 100.37(13)
O2 V1 N2 . . 148.97(11)
O3 V1 N2 . . 85.94(10)
N1 V1 N2 . . 73.49(10)
O1 V1 O2 . 2 173.48(11)
O2 V1 O2 . 2 77.01(10)
O3 V1 O2 . 2 83.47(9)
N1 V1 O2 . 2 82.20(10)
N2 V1 O2 . 2 74.14(9)
V1 O2 V1 . 2 101.14(10)
As1 O3 V1 . . 126.74(13)
As1 O4 H4o . . 109.1
H1w1 O1w H1w2 . . 106.7
H2w1 O2w H2w2 . . 108.9
C1 N1 C5 . . 119.4(3)
C1 N1 V1 . . 120.5(3)
C5 N1 V1 . . 120.1(2)
C10 N2 C6 . . 118.9(3)
C10 N2 V1 . . 123.9(2)
C6 N2 V1 . . 117.2(2)
N1 C1 C2 . . 121.8(4)
N1 C1 H1 . . 119.1
C2 C1 H1 . . 119.1
C3 C2 C1 . . 119.1(4)
C3 C2 H2 . . 120.4
C1 C2 H2 . . 120.4
C2 C3 C4 . . 119.6(4)
C2 C3 H3 . . 120.2
C4 C3 H3 . . 120.2
C5 C4 C3 . . 119.3(4)
C5 C4 H4 . . 120.4
C3 C4 H4 . . 120.4
N1 C5 C4 . . 120.8(4)
N1 C5 C6 . . 114.4(3)
C4 C5 C6 . . 124.8(4)
N2 C6 C7 . . 120.9(3)
N2 C6 C5 . . 114.8(3)
C7 C6 C5 . . 124.3(3)
C8 C7 C6 . . 119.5(4)
C8 C7 H7 . . 120.2
C6 C7 H7 . . 120.2
C9 C8 C7 . . 119.1(3)
C9 C8 H8 . . 120.5
C7 C8 H8 . . 120.5
C8 C9 C10 . . 120.0(4)
C8 C9 H9 . . 120.0
C10 C9 H9 . . 120.0
N2 C10 C9 . . 121.5(4)
N2 C10 H10 . . 119.3
C9 C10 H10 . . 119.3

loop_
_geom_bond_atom_site_label_1
_geom_bond_atom_site_label_2
_geom_bond_site_symmetry_2
_geom_bond_distance
As1 O3 . 1.676(2)
As1 O4 2 1.662(3)
As1 O4 . 1.662(3)
As1 O3 2 1.676(2)
V1 O1 . 1.612(3)
V1 O2 . 1.650(2)
V1 O2 2 2.423(2)
V1 O3 . 1.914(2)
V1 N1 . 2.124(3)
V1 N2 . 2.203(3)
O4 H4o . 0.86
O1w H1w1 . 0.86
O1w H1w2 . 0.86
O2w H2w1 . 0.86
O2w H2w2 . 0.85
N1 C1 . 1.348(5)
N1 C5 . 1.349(4)
N2 C10 . 1.330(4)
N2 C6 . 1.348(4)
C1 C2 . 1.379(6)
C1 H1 . 0.9300
C2 C3 . 1.356(8)
C2 H2 . 0.9300
C3 C4 . 1.394(8)
C3 H3 . 0.9300
C4 C5 . 1.377(5)
C4 H4 . 0.9300
C5 C6 . 1.467(5)
C6 C7 . 1.385(4)
C7 C8 . 1.371(7)
C7 H7 . 0.9300
C8 C9 . 1.341(7)
C8 H8 . 0.9300
C9 C10 . 1.389(5)
C9 H9 . 0.9300
C10 H10 . 0.9300

loop_
_geom_hbond_atom_site_label_D
_geom_hbond_atom_site_label_H
_geom_hbond_atom_site_label_A
_geom_hbond_site_symmetry_A
_geom_hbond_distance_DH
_geom_hbond_distance_HA
_geom_hbond_distance_DA
_geom_hbond_angle_DHA
_geom_hbond_publ_flag
O4 H4o O4 5_556 0.86 1.74 2.564(7) 160 yes
O1w H1w1 O4 . 0.86 2.00 2.851(9) 170 yes
O2w H2w1 O1 6_556 0.86 2.09 2.948(9) 175 yes

loop_
_geom_torsion_atom_site_label_1
_geom_torsion_atom_site_label_2
_geom_torsion_atom_site_label_3
_geom_torsion_atom_site_label_4
_geom_torsion_site_symmetry_1
_geom_torsion_site_symmetry_4
_geom_torsion
O1 V1 O2 V1 . 2 -172.77(11)
O3 V1 O2 V1 . 2 -68.29(11)
N1 V1 O2 V1 . 2 93.65(11)
N2 V1 O2 V1 . 2 34.0(2)
O2 V1 O2 V1 2 2 12.03(11)
O4 As1 O3 V1 2 . 136.6(2)
O4 As1 O3 V1 . . -102.7(2)
O3 As1 O3 V1 2 . 16.73(10)
O1 V1 O3 As1 . . 129.88(18)
O2 V1 O3 As1 . . 19.39(19)
N1 V1 O3 As1 . . -106.5(3)
N2 V1 O3 As1 . . -130.28(17)
O2 V1 O3 As1 2 . -55.81(16)
O1 V1 N1 C1 . . -75.7(3)
O2 V1 N1 C1 . . 32.0(3)
O3 V1 N1 C1 . . 159.5(3)
N2 V1 N1 C1 . . -175.7(3)
O2 V1 N1 C1 2 . 108.6(3)
O1 V1 N1 C5 . . 102.1(3)
O2 V1 N1 C5 . . -150.2(3)
O3 V1 N1 C5 . . -22.7(5)
N2 V1 N1 C5 . . 2.1(2)
O2 V1 N1 C5 2 . -73.6(3)
O1 V1 N2 C10 . . 90.1(3)
O2 V1 N2 C10 . . -115.7(3)
O3 V1 N2 C10 . . -9.1(3)
N1 V1 N2 C10 . . -179.8(3)
O2 V1 N2 C10 2 . -93.5(3)
O1 V1 N2 C6 . . -91.6(2)
O2 V1 N2 C6 . . 62.5(3)
O3 V1 N2 C6 . . 169.1(2)
N1 V1 N2 C6 . . -1.6(2)
O2 V1 N2 C6 2 . 84.8(2)
C5 N1 C1 C2 . . 1.4(6)
V1 N1 C1 C2 . . 179.2(4)
N1 C1 C2 C3 . . 2.1(8)
C1 C2 C3 C4 . . -3.4(8)
C2 C3 C4 C5 . . 1.2(8)
C1 N1 C5 C4 . . -3.7(5)
V1 N1 C5 C4 . . 178.5(3)
C1 N1 C5 C6 . . 175.6(3)
V1 N1 C5 C6 . . -2.3(4)
C3 C4 C5 N1 . . 2.4(6)
C3 C4 C5 C6 . . -176.7(4)
C10 N2 C6 C7 . . -2.0(4)
V1 N2 C6 C7 . . 179.7(2)
C10 N2 C6 C5 . . 179.3(3)
V1 N2 C6 C5 . . 1.0(3)
N1 C5 C6 N2 . . 0.7(4)
C4 C5 C6 N2 . . 179.9(3)
N1 C5 C6 C7 . . -177.8(3)
C4 C5 C6 C7 . . 1.3(5)
N2 C6 C7 C8 . . 0.7(5)
C5 C6 C7 C8 . . 179.1(3)
C6 C7 C8 C9 . . 1.8(6)
C7 C8 C9 C10 . . -2.9(6)
C6 N2 C10 C9 . . 1.0(5)
V1 N2 C10 C9 . . 179.1(3)
C8 C9 C10 N2 . . 1.6(6)
